data_7702959
loop_
_publ_author_name
'Xi, Lu'
'Sun, Juan'
'Wang, Kang'
'Lu, Jiao'
'Jing, Pei'
'Li, Licun'

_publ_section_title
;
 Slow magnetic relaxation in Co<sup>II</sup>-Ln<sup>III</sup>
 heterodinuclear complexes achieved through a functionalized nitronyl
 nitroxide biradical.
;
_journal_issue 4
_journal_name_full 'Dalton transactions (Cambridge, England : 2003)'
_journal_page_first 1089
_journal_page_last 1096
_journal_paper_doi 10.1039/c9dt04036f
_journal_volume 49
_journal_year 2020
_chemical_formula_moiety 'C53 H38 Co Dy F30 N7 O14, C H2 Cl2'
_chemical_formula_sum 'C54 H40 Cl2 Co Dy F30 N7 O14'
_chemical_formula_weight 1873.26
_space_group_crystal_system triclinic
_space_group_IT_number 2
_space_group_name_Hall '-P 1'
_space_group_name_H-M_alt 'P -1'
_atom_sites_solution_hydrogens geom
_atom_sites_solution_primary direct
_audit_creation_date 2019-01-22
_audit_creation_method
;
Olex2 1.2
(compiled 2018.05.29 svn.r3508 for OlexSys, GUI svn.r5506)
;
_audit_update_record
;
2019-10-15 deposited with the CCDC.	2019-12-13 downloaded from the CCDC.
;
_cell_angle_alpha 92.00(3)
_cell_angle_beta 104.14(3)
_cell_angle_gamma 105.32(3)
_cell_formula_units_Z 2
_cell_length_a 12.180(2)
_cell_length_b 13.325(3)
_cell_length_c 23.270(5)
_cell_measurement_reflns_used 10665
_cell_measurement_temperature 113(2)
_cell_measurement_theta_max 27.9504
_cell_measurement_theta_min 1.7481
_cell_volume 3512.1(15)
_computing_cell_refinement 'Bruker XSCANS'
_computing_data_collection 'CrystalClear (Rigaku Inc., 2008)'
_computing_data_reduction 'Bruker SHELXTL'
_computing_molecular_graphics 'Olex2 (Dolomanov et al., 2009)'
_computing_publication_material 'Olex2 (Dolomanov et al., 2009)'
_computing_structure_refinement 'XL (Sheldrick, 2008)'
_computing_structure_solution 'XS (Sheldrick, 2008)'
_diffrn_ambient_temperature 113(2)
_diffrn_detector_area_resol_mean 28.5714
_diffrn_measured_fraction_theta_full 0.999
_diffrn_measured_fraction_theta_max 0.999
_diffrn_measurement_device_type 'CCD area detector'
_diffrn_measurement_method '\w scans'
_diffrn_radiation_monochromator graphite
_diffrn_radiation_type MoK\a
_diffrn_radiation_wavelength 0.71073
_diffrn_reflns_av_R_equivalents 0.0959
_diffrn_reflns_av_unetI/netI 0.1085
_diffrn_reflns_Laue_measured_fraction_full 0.999
_diffrn_reflns_Laue_measured_fraction_max 0.999
_diffrn_reflns_limit_h_max 14
_diffrn_reflns_limit_h_min -14
_diffrn_reflns_limit_k_max 15
_diffrn_reflns_limit_k_min -15
_diffrn_reflns_limit_l_max 27
_diffrn_reflns_limit_l_min -27
_diffrn_reflns_number 33402
_diffrn_reflns_point_group_measured_fraction_full 0.999
_diffrn_reflns_point_group_measured_fraction_max 0.999
_diffrn_reflns_theta_full 25.008
_diffrn_reflns_theta_max 25.008
_diffrn_reflns_theta_min 1.594
_exptl_absorpt_coefficient_mu 1.512
_exptl_absorpt_correction_T_max 1.0000
_exptl_absorpt_correction_T_min 0.6407
_exptl_absorpt_correction_type multi-scan
_exptl_absorpt_process_details
;
CrysAlisPro 1.171.39.46 (Rigaku Oxford Diffraction, 2018)
Empirical absorption correction using spherical harmonics,
 implemented in SCALE3 ABSPACK scaling algorithm.
;
_exptl_crystal_colour brown
_exptl_crystal_density_diffrn 1.771
_exptl_crystal_description block-like
_exptl_crystal_F_000 1844
_exptl_crystal_size_max 0.22
_exptl_crystal_size_mid 0.20
_exptl_crystal_size_min 0.18
_refine_diff_density_max 1.272
_refine_diff_density_min -1.415
_refine_diff_density_rms 0.252
_refine_ls_extinction_method none
_refine_ls_goodness_of_fit_ref 1.007
_refine_ls_hydrogen_treatment constr
_refine_ls_matrix_type full
_refine_ls_number_parameters 990
_refine_ls_number_reflns 12378
_refine_ls_number_restraints 0
_refine_ls_restrained_S_all 1.007
_refine_ls_R_factor_all 0.0776
_refine_ls_R_factor_gt 0.0614
_refine_ls_shift/su_max 0.001
_refine_ls_shift/su_mean 0.000
_refine_ls_structure_factor_coef Fsqd
_refine_ls_weighting_details 'w=1/[\s^2^(Fo^2^)+(0.1000P)^2^+12.0000P] where P=(Fo^2^+2Fc^2^)/3'
_refine_ls_weighting_scheme calc
_refine_ls_wR_factor_gt 0.1702
_refine_ls_wR_factor_ref 0.1956
_reflns_Friedel_coverage 0.000
_reflns_number_gt 10038
_reflns_number_total 12378
_reflns_threshold_expression 'I > 2\s(I)'
_cod_data_source_file c9dt04036f2.cif
_cod_data_source_block dyco
_cod_depositor_comments
;
The following automatic conversions were performed:

data item '_exptl_absorpt_correction_type' value 'Multi-scan' was
changed to 'multi-scan' in accordance with the
/home/data/users/saulius/crontab/automatic-downloads/rss-feeds/RSC/lib/dictionaries/cif_core.dic
dictionary named 'cif_core.dic' version 2.4.2 last updated on
2011-04-26.

Automatic conversion script
Id: cif_fix_values 7556 2019-12-06 15:28:31Z antanas 

 Adding full bibliography for 7702955--7702959.cif.
;
_cod_original_cell_volume 3512.1(14)
_cod_database_code 7702959
_shelx_shelxl_version_number 2014/7
_shelx_space_group_comment
;
The symmetry employed for this shelxl refinement is uniquely defined
by the following loop, which should always be used as a source of
symmetry information in preference to the above space-group names.
They are only intended as comments.
;
_olex2_refinement_description
;
1. Fixed Uiso
 At 1.2 times of:
  All C(H) groups, All C(H,H) groups
 At 1.5 times of:
  All C(H,H,H) groups
2.a Secondary CH2 refined with riding coordinates:
 C54(H54A,H54B)
2.b Aromatic/amide H refined with riding coordinates:
 C31(H31), C36(H36), C46(H46), C33(H33), C35(H35), C40(H40), C42(H42),
 C37(H37), C41(H41), C43(H43), C51(H51), C20(H20), C15(H15), C10(H10)
2.c Idealised Me refined as rotating group:
 C25(H25A,H25B,H25C), C1(H1A,H1B,H1C), C3(H3A,H3B,H3C), C6(H6A,H6B,H6C),
 C23(H23A,H23B,H23C), C26(H26A,H26B,H26C), C4(H4A,H4B,H4C), C28(H28A,H28B,H28C)
;
_olex2_submission_special_instructions 'No special instructions were received'

loop_
_space_group_symop_operation_xyz
'x, y, z'
'-x, -y, -z'

loop_
_atom_site_label
_atom_site_type_symbol
_atom_site_fract_x
_atom_site_fract_y
_atom_site_fract_z
_atom_site_U_iso_or_equiv
_atom_site_adp_type
_atom_site_occupancy
_atom_site_site_symmetry_order
_atom_site_calc_flag
_atom_site_refinement_flags_posn
Dy1 Dy 0.63383(3) 0.25941(3) 0.34546(2) 0.02611(13) Uani 1 1 d .
Co1 Co 0.90546(9) 0.67975(7) 0.09435(4) 0.0257(2) Uani 1 1 d .
F4 F 0.1903(8) 0.2054(11) 0.3657(4) 0.160(5) Uani 1 1 d .
F12 F 0.6839(5) 0.4442(4) 0.5429(2) 0.0538(14) Uani 1 1 d .
F28 F 0.4843(5) 0.7144(4) 0.1073(2) 0.0530(13) Uani 1 1 d .
F11 F 0.7338(6) 0.3305(5) 0.5988(2) 0.0618(16) Uani 1 1 d .
F23 F 1.0877(5) 0.7472(4) 0.2974(2) 0.0542(14) Uani 1 1 d .
F21 F 0.9892(5) 1.0946(4) 0.1384(2) 0.0509(13) Uani 1 1 d .
F29 F 0.6461(5) 0.8038(4) 0.1692(2) 0.0528(13) Uani 1 1 d .
F30 F 0.5732(5) 0.6408(4) 0.1779(2) 0.0492(12) Uani 1 1 d .
F20 F 0.8192(6) 1.0073(5) 0.0837(2) 0.0680(18) Uani 1 1 d .
F15 F 0.9583(6) 0.1042(5) 0.2598(3) 0.079(2) Uani 1 1 d .
F10 F 0.5593(5) 0.2955(5) 0.5414(2) 0.0612(15) Uani 1 1 d .
F18 F 0.9982(6) 0.5453(4) 0.3428(3) 0.0686(16) Uani 1 1 d .
F27 F 0.6158(6) 0.5177(4) -0.0862(2) 0.0642(17) Uani 1 1 d .
F8 F 0.9084(6) 0.0857(5) 0.5286(3) 0.0756(19) Uani 1 1 d .
F13 F 0.7896(6) 0.0827(6) 0.1971(3) 0.078(2) Uani 1 1 d .
F2 F 0.3948(9) -0.0934(6) 0.4377(5) 0.129(4) Uani 1 1 d .
F3 F 0.4479(6) -0.1231(4) 0.3594(3) 0.0672(16) Uani 1 1 d .
F24 F 1.0768(7) 0.9040(5) 0.3054(2) 0.080(2) Uani 1 1 d .
F19 F 0.9758(9) 1.0269(5) 0.0521(3) 0.096(3) Uani 1 1 d .
F14 F 0.8036(8) 0.0090(5) 0.2772(4) 0.090(2) Uani 1 1 d .
F9 F 1.0028(6) 0.1639(7) 0.4715(3) 0.085(2) Uani 1 1 d .
F16 F 1.1130(6) 0.4474(6) 0.3465(4) 0.099(3) Uani 1 1 d .
F1 F 0.5757(7) -0.0568(5) 0.4406(3) 0.087(2) Uani 1 1 d .
F17 F 1.0484(6) 0.4720(6) 0.4197(3) 0.086(2) Uani 1 1 d .
F22 F 1.2153(6) 0.8707(6) 0.2742(3) 0.088(2) Uani 1 1 d .
F7 F 0.8593(9) 0.0296(6) 0.4373(3) 0.121(4) Uani 1 1 d .
F25 F 0.6742(8) 0.6778(5) -0.0981(2) 0.093(3) Uani 1 1 d .
F6 F 0.2681(8) 0.2076(7) 0.4571(4) 0.109(3) Uani 1 1 d .
F26 F 0.5068(7) 0.6160(8) -0.0790(3) 0.112(3) Uani 1 1 d .
F5 F 0.3138(10) 0.3380(7) 0.4110(5) 0.136(4) Uani 1 1 d .
O13 O 0.7832(5) 0.6265(4) 0.0127(2) 0.0353(12) Uani 1 1 d .
O14 O 0.7608(5) 0.6697(4) 0.1284(2) 0.0328(12) Uani 1 1 d .
O3 O 0.5464(5) 0.0919(4) 0.3635(2) 0.0352(12) Uani 1 1 d .
O9 O 0.6018(5) 0.4231(4) 0.3288(2) 0.0285(11) Uani 1 1 d .
O2 O 0.4943(5) 0.2050(4) 0.2489(2) 0.0295(11) Uani 1 1 d .
O6 O 0.6612(5) 0.3181(4) 0.4443(2) 0.0345(12) Uani 1 1 d .
O12 O 1.0099(5) 0.7317(4) 0.1802(2) 0.0318(12) Uani 1 1 d .
O11 O 0.9094(5) 0.8321(4) 0.0820(2) 0.0331(12) Uani 1 1 d .
O4 O 0.4433(5) 0.2537(4) 0.3593(2) 0.0353(12) Uani 1 1 d .
O7 O 0.7186(5) 0.1798(4) 0.2836(2) 0.0296(11) Uani 1 1 d .
O8 O 0.8175(5) 0.3779(4) 0.3471(2) 0.0339(12) Uani 1 1 d .
O10 O 0.8285(6) 0.7138(4) 0.2646(3) 0.0433(14) Uani 1 1 d .
O1 O 0.5844(6) 0.1639(4) 0.0691(2) 0.0428(14) Uani 1 1 d .
O5 O 0.7822(5) 0.1948(4) 0.4061(2) 0.0366(13) Uani 1 1 d .
N5 N 0.9262(5) 0.4548(4) 0.1420(2) 0.0254(13) Uani 1 1 d .
N2 N 0.4950(5) 0.1657(4) 0.1976(2) 0.0248(12) Uani 1 1 d .
N7 N 1.0434(6) 0.6899(5) 0.0519(2) 0.0274(13) Uani 1 1 d .
N6 N 0.9532(5) 0.5375(4) 0.1114(2) 0.0248(12) Uani 1 1 d .
N1 N 0.5380(6) 0.1450(5) 0.1123(3) 0.0321(14) Uani 1 1 d .
N3 N 0.6634(5) 0.5191(4) 0.3251(2) 0.0265(13) Uani 1 1 d .
N4 N 0.7694(6) 0.6563(5) 0.2951(3) 0.0324(14) Uani 1 1 d .
C25 C 0.5829(11) 0.5921(9) 0.3989(5) 0.077(4) Uani 1 1 d .
H25A H 0.5179 0.5965 0.3671 0.116 Uiso 1 1 calc GR
H25B H 0.5993 0.6473 0.4301 0.116 Uiso 1 1 calc GR
H25C H 0.5632 0.5257 0.4144 0.116 Uiso 1 1 calc GR
C45 C 0.9489(7) 0.9085(6) 0.1228(3) 0.0293(16) Uani 1 1 d .
C47 C 1.0290(7) 0.8197(6) 0.2062(3) 0.0286(16) Uani 1 1 d .
C31 C 0.6364(7) 0.3893(5) 0.2149(3) 0.0260(15) Uani 1 1 d .
H31 H 0.5681 0.3769 0.2280 0.031 Uiso 1 1 calc R
C7 C 0.5628(7) 0.2104(6) 0.1625(3) 0.0270(15) Uani 1 1 d .
C38 C 1.0428(6) 0.5286(5) 0.0912(3) 0.0260(15) Uani 1 1 d .
C19 C 0.8261(7) 0.1897(6) 0.2862(3) 0.0335(18) Uani 1 1 d .
C34 C 0.8294(6) 0.4333(5) 0.1685(3) 0.0231(14) Uani 1 1 d .
C30 C 0.7244(7) 0.4835(5) 0.2332(3) 0.0257(15) Uani 1 1 d .
C36 C 0.9985(7) 0.3930(6) 0.1404(3) 0.0331(17) Uani 1 1 d .
H36 H 0.9957 0.3310 0.1579 0.040 Uiso 1 1 calc R
C46 C 1.0026(7) 0.9080(6) 0.1830(3) 0.0323(17) Uani 1 1 d .
H46 H 1.0215 0.9688 0.2086 0.039 Uiso 1 1 calc R
C33 C 0.7470(6) 0.3350(5) 0.1532(3) 0.0239(14) Uani 1 1 d .
H33 H 0.7567 0.2850 0.1275 0.029 Uiso 1 1 calc R
C39 C 1.0931(6) 0.6096(5) 0.0567(3) 0.0245(14) Uani 1 1 d .
C52 C 0.6655(7) 0.6801(6) 0.0993(3) 0.0319(17) Uani 1 1 d .
C35 C 0.8209(7) 0.5079(6) 0.2090(3) 0.0274(15) Uani 1 1 d .
H35 H 0.8779 0.5723 0.2196 0.033 Uiso 1 1 calc R
C22 C 1.0203(8) 0.4579(7) 0.3610(4) 0.048(2) Uani 1 1 d .
C40 C 1.1842(7) 0.6056(6) 0.0315(3) 0.0282(15) Uani 1 1 d .
H40 H 1.2159 0.5491 0.0348 0.034 Uiso 1 1 calc R
C48 C 1.1038(8) 0.8343(6) 0.2716(3) 0.0388(19) Uani 1 1 d .
C42 C 1.1763(8) 0.7702(6) -0.0047(3) 0.0366(18) Uani 1 1 d .
H42 H 1.2036 0.8260 -0.0252 0.044 Uiso 1 1 calc R
C37 C 1.0755(7) 0.4375(6) 0.1087(3) 0.0322(16) Uani 1 1 d .
H37 H 1.1358 0.4136 0.1005 0.039 Uiso 1 1 calc R
C50 C 0.6805(7) 0.6385(6) 0.0005(3) 0.0335(18) Uani 1 1 d .
C32 C 0.6511(6) 0.3132(5) 0.1767(3) 0.0243(14) Uani 1 1 d .
C41 C 1.2269(7) 0.6897(6) 0.0008(3) 0.0321(17) Uani 1 1 d .
H41 H 1.2893 0.6906 -0.0158 0.039 Uiso 1 1 calc R
C29 C 0.7166(7) 0.5514(6) 0.2832(3) 0.0284(16) Uani 1 1 d .
C21 C 0.9108(7) 0.3632(6) 0.3373(3) 0.0335(17) Uani 1 1 d .
C27 C 0.7352(9) 0.7021(7) 0.3470(3) 0.043(2) Uani 1 1 d .
C17 C 0.6728(8) 0.3413(7) 0.5455(3) 0.0405(19) Uani 1 1 d .
C43 C 1.0849(7) 0.7680(6) 0.0204(3) 0.0328(17) Uani 1 1 d .
H43 H 1.0501 0.8225 0.0156 0.039 Uiso 1 1 calc R
C2 C 0.4350(7) 0.0502(6) 0.1080(3) 0.0326(17) Uani 1 1 d .
C51 C 0.6199(8) 0.6675(6) 0.0379(3) 0.0395(19) Uani 1 1 d .
H51 H 0.5470 0.6789 0.0216 0.047 Uiso 1 1 calc R
C8 C 0.4713(10) -0.0550(8) 0.4081(4) 0.052(2) Uani 1 1 d .
C16 C 0.7100(7) 0.2945(6) 0.4940(3) 0.0360(18) Uani 1 1 d .
C11 C 0.3832(8) 0.1978(8) 0.3883(4) 0.046(2) Uani 1 1 d .
C44 C 0.9347(9) 1.0100(7) 0.1000(3) 0.044(2) Uani 1 1 d .
C24 C 0.6898(9) 0.6026(7) 0.3759(4) 0.048(2) Uani 1 1 d .
C9 C 0.4702(8) 0.0533(7) 0.3912(4) 0.044(2) Uani 1 1 d .
C1 C 0.4671(9) -0.0459(6) 0.0880(4) 0.045(2) Uani 1 1 d .
H1A H 0.4742 -0.0422 0.0479 0.067 Uiso 1 1 calc GR
H1B H 0.4066 -0.1079 0.0896 0.067 Uiso 1 1 calc GR
H1C H 0.5409 -0.0482 0.1139 0.067 Uiso 1 1 calc GR
C53 C 0.5919(8) 0.7103(7) 0.1387(4) 0.0394(19) Uani 1 1 d .
C20 C 0.9226(7) 0.2747(7) 0.3101(4) 0.0383(19) Uani 1 1 d .
H20 H 0.9970 0.2721 0.3077 0.046 Uiso 1 1 calc R
C3 C 0.3315(9) 0.0660(7) 0.0614(4) 0.052(2) Uani 1 1 d .
H3A H 0.3077 0.1231 0.0758 0.078 Uiso 1 1 calc GR
H3B H 0.2669 0.0033 0.0537 0.078 Uiso 1 1 calc GR
H3C H 0.3544 0.0814 0.0253 0.078 Uiso 1 1 calc GR
C15 C 0.7840(8) 0.2313(7) 0.5066(3) 0.0392(19) Uani 1 1 d .
H15 H 0.8144 0.2202 0.5458 0.047 Uiso 1 1 calc R
C6 C 0.2987(8) 0.0410(8) 0.1792(4) 0.057(3) Uani 1 1 d .
H6A H 0.3005 0.0497 0.2206 0.086 Uiso 1 1 calc GR
H6B H 0.2507 -0.0279 0.1621 0.086 Uiso 1 1 calc GR
H6C H 0.2661 0.0921 0.1587 0.086 Uiso 1 1 calc GR
C14 C 0.8141(8) 0.1827(7) 0.4591(4) 0.0400(19) Uani 1 1 d .
C5 C 0.4214(7) 0.0555(6) 0.1734(3) 0.0347(17) Uani 1 1 d .
C23 C 0.7892(11) 0.5853(8) 0.4257(4) 0.064(3) Uani 1 1 d .
H23A H 0.7636 0.5175 0.4387 0.095 Uiso 1 1 calc GR
H23B H 0.8091 0.6382 0.4585 0.095 Uiso 1 1 calc GR
H23C H 0.8572 0.5894 0.4110 0.095 Uiso 1 1 calc GR
C26 C 0.8365(14) 0.7878(9) 0.3820(5) 0.088(5) Uani 1 1 d .
H26A H 0.8984 0.7594 0.4020 0.133 Uiso 1 1 calc GR
H26B H 0.8118 0.8235 0.4109 0.133 Uiso 1 1 calc GR
H26C H 0.8648 0.8363 0.3557 0.133 Uiso 1 1 calc GR
C12 C 0.2875(10) 0.2358(10) 0.4051(5) 0.065(3) Uani 1 1 d .
C10 C 0.3916(9) 0.0985(8) 0.4064(4) 0.052(2) Uani 1 1 d .
H10 H 0.3426 0.0639 0.4288 0.062 Uiso 1 1 calc R
C49 C 0.6174(10) 0.6128(8) -0.0656(4) 0.056(3) Uani 1 1 d .
C4 C 0.4808(10) -0.0176(6) 0.2126(4) 0.048(2) Uani 1 1 d .
H4A H 0.5615 -0.0038 0.2111 0.073 Uiso 1 1 calc GR
H4B H 0.4395 -0.0893 0.1979 0.073 Uiso 1 1 calc GR
H4C H 0.4783 -0.0049 0.2531 0.073 Uiso 1 1 calc GR
C28 C 0.6342(13) 0.7486(9) 0.3177(5) 0.080(4) Uani 1 1 d .
H28A H 0.6625 0.8030 0.2946 0.120 Uiso 1 1 calc GR
H28B H 0.6067 0.7771 0.3482 0.120 Uiso 1 1 calc GR
H28C H 0.5704 0.6945 0.2923 0.120 Uiso 1 1 calc GR
C13 C 0.8968(10) 0.1141(9) 0.4740(4) 0.058(3) Uani 1 1 d .
C18 C 0.8457(8) 0.0951(8) 0.2543(4) 0.051(2) Uani 1 1 d .
Cl2 Cl 0.3739(3) 0.4915(3) 0.22867(14) 0.0847(9) Uani 1 1 d .
Cl1 Cl 0.2143(4) 0.2860(3) 0.23046(17) 0.0963(11) Uani 1 1 d .
C54 C 0.3158(11) 0.3996(11) 0.2732(5) 0.076(3) Uani 1 1 d .
H54A H 0.2767 0.4312 0.2974 0.091 Uiso 1 1 calc R
H54B H 0.3798 0.3803 0.2999 0.091 Uiso 1 1 calc R

loop_
_atom_site_aniso_label
_atom_site_aniso_U_11
_atom_site_aniso_U_22
_atom_site_aniso_U_33
_atom_site_aniso_U_23
_atom_site_aniso_U_13
_atom_site_aniso_U_12
Dy1 0.0258(2) 0.0286(2) 0.0268(2) 0.00142(13) 0.00994(14) 0.00994(16)
Co1 0.0290(6) 0.0208(5) 0.0276(5) 0.0021(4) 0.0064(4) 0.0087(4)
F4 0.075(6) 0.281(15) 0.133(7) -0.059(8) -0.015(5) 0.115(9)
F12 0.075(4) 0.045(3) 0.047(3) -0.003(2) 0.021(3) 0.022(3)
F28 0.037(3) 0.065(4) 0.060(3) 0.001(3) 0.005(2) 0.028(3)
F11 0.079(4) 0.074(4) 0.030(2) 0.001(2) 0.014(2) 0.019(3)
F23 0.062(4) 0.048(3) 0.041(3) 0.013(2) -0.003(2) 0.009(3)
F21 0.074(4) 0.025(3) 0.057(3) 0.004(2) 0.022(3) 0.014(3)
F29 0.048(3) 0.043(3) 0.069(3) -0.010(2) 0.014(2) 0.018(3)
F30 0.044(3) 0.061(3) 0.050(3) 0.012(2) 0.017(2) 0.022(3)
F20 0.084(5) 0.056(4) 0.061(3) 0.001(3) -0.011(3) 0.042(4)
F15 0.047(4) 0.090(5) 0.102(5) -0.038(4) 0.018(3) 0.033(4)
F10 0.049(4) 0.075(4) 0.065(3) -0.006(3) 0.035(3) 0.010(3)
F18 0.053(4) 0.038(3) 0.107(5) 0.011(3) 0.014(3) 0.006(3)
F27 0.075(4) 0.049(3) 0.054(3) -0.016(2) -0.020(3) 0.030(3)
F8 0.085(5) 0.086(5) 0.068(4) 0.038(3) 0.016(3) 0.045(4)
F13 0.075(5) 0.104(5) 0.054(3) -0.037(3) 0.015(3) 0.033(4)
F2 0.189(10) 0.067(5) 0.219(10) 0.078(6) 0.176(9) 0.063(6)
F3 0.082(5) 0.039(3) 0.082(4) 0.004(3) 0.024(3) 0.018(3)
F24 0.129(6) 0.064(4) 0.035(3) -0.016(3) -0.007(3) 0.039(4)
F19 0.214(9) 0.046(3) 0.075(4) 0.035(3) 0.098(5) 0.058(5)
F14 0.120(7) 0.039(4) 0.131(6) 0.006(4) 0.055(5) 0.036(4)
F9 0.049(4) 0.133(7) 0.090(5) 0.025(4) 0.020(3) 0.051(5)
F16 0.037(4) 0.069(5) 0.185(8) -0.044(5) 0.043(4) -0.002(3)
F1 0.114(6) 0.076(5) 0.068(4) 0.031(3) 0.004(4) 0.039(5)
F17 0.064(5) 0.086(5) 0.070(4) 0.002(3) -0.014(3) -0.011(4)
F22 0.047(4) 0.120(6) 0.063(4) 0.035(4) -0.013(3) -0.012(4)
F7 0.148(8) 0.086(5) 0.106(5) -0.047(4) -0.056(5) 0.083(6)
F25 0.174(9) 0.063(4) 0.040(3) 0.013(3) 0.016(4) 0.039(5)
F6 0.128(7) 0.154(8) 0.112(6) 0.056(5) 0.090(6) 0.091(6)
F26 0.096(6) 0.206(9) 0.047(3) -0.026(4) -0.024(3) 0.112(7)
F5 0.158(9) 0.079(6) 0.245(12) 0.033(6) 0.155(9) 0.062(6)
O13 0.043(4) 0.029(3) 0.032(3) -0.001(2) 0.002(2) 0.016(3)
O14 0.033(3) 0.034(3) 0.032(3) 0.004(2) 0.007(2) 0.012(3)
O3 0.038(3) 0.036(3) 0.038(3) 0.009(2) 0.021(2) 0.012(3)
O9 0.032(3) 0.025(3) 0.032(2) -0.0008(19) 0.012(2) 0.009(2)
O2 0.028(3) 0.031(3) 0.027(2) -0.001(2) 0.009(2) 0.004(2)
O6 0.039(3) 0.045(3) 0.026(3) 0.005(2) 0.011(2) 0.020(3)
O12 0.035(3) 0.023(3) 0.037(3) 0.004(2) 0.006(2) 0.011(2)
O11 0.044(3) 0.025(3) 0.030(3) -0.001(2) 0.004(2) 0.016(3)
O4 0.031(3) 0.038(3) 0.045(3) 0.007(2) 0.019(2) 0.014(3)
O7 0.034(3) 0.032(3) 0.027(2) 0.001(2) 0.013(2) 0.013(2)
O8 0.028(3) 0.030(3) 0.044(3) -0.001(2) 0.009(2) 0.009(2)
O10 0.045(4) 0.028(3) 0.051(3) -0.001(2) 0.013(3) 0.001(3)
O1 0.055(4) 0.037(3) 0.030(3) -0.001(2) 0.021(3) -0.004(3)
O5 0.034(3) 0.051(4) 0.026(3) 0.001(2) 0.005(2) 0.016(3)
N5 0.028(3) 0.022(3) 0.030(3) 0.010(2) 0.012(2) 0.010(3)
N2 0.024(3) 0.022(3) 0.027(3) 0.003(2) 0.006(2) 0.003(3)
N7 0.036(4) 0.024(3) 0.021(3) 0.002(2) 0.006(2) 0.008(3)
N6 0.029(3) 0.013(3) 0.031(3) 0.003(2) 0.009(2) 0.001(3)
N1 0.032(4) 0.025(3) 0.032(3) 0.000(2) 0.010(3) -0.003(3)
N3 0.028(3) 0.019(3) 0.032(3) -0.002(2) 0.007(2) 0.008(3)
N4 0.033(4) 0.027(3) 0.035(3) -0.005(3) 0.008(3) 0.008(3)
C25 0.090(10) 0.062(7) 0.081(7) -0.029(6) 0.053(7) 0.001(7)
C45 0.032(4) 0.027(4) 0.036(4) 0.007(3) 0.015(3) 0.014(3)
C47 0.026(4) 0.026(4) 0.032(4) 0.003(3) 0.011(3) 0.003(3)
C31 0.028(4) 0.025(4) 0.023(3) 0.000(3) 0.006(3) 0.006(3)
C7 0.025(4) 0.024(4) 0.025(3) -0.003(3) 0.000(3) 0.001(3)
C38 0.026(4) 0.021(4) 0.029(3) -0.002(3) 0.004(3) 0.005(3)
C19 0.040(5) 0.045(5) 0.026(3) 0.002(3) 0.017(3) 0.022(4)
C34 0.025(4) 0.021(4) 0.027(3) 0.009(3) 0.011(3) 0.008(3)
C30 0.030(4) 0.023(4) 0.022(3) 0.001(3) 0.005(3) 0.006(3)
C36 0.032(4) 0.029(4) 0.043(4) 0.011(3) 0.012(3) 0.013(4)
C46 0.043(5) 0.027(4) 0.032(4) 0.001(3) 0.013(3) 0.015(4)
C33 0.023(4) 0.024(4) 0.024(3) 0.001(3) 0.004(3) 0.008(3)
C39 0.022(4) 0.021(4) 0.026(3) -0.002(3) 0.003(3) 0.003(3)
C52 0.032(5) 0.024(4) 0.037(4) 0.006(3) 0.004(3) 0.008(3)
C35 0.029(4) 0.023(4) 0.028(3) 0.004(3) 0.000(3) 0.012(3)
C22 0.033(5) 0.044(5) 0.064(6) -0.004(4) 0.009(4) 0.012(4)
C40 0.030(4) 0.025(4) 0.031(4) 0.007(3) 0.010(3) 0.009(3)
C48 0.037(5) 0.031(4) 0.039(4) 0.002(3) 0.001(3) 0.000(4)
C42 0.045(5) 0.026(4) 0.035(4) 0.007(3) 0.008(3) 0.004(4)
C37 0.029(4) 0.027(4) 0.047(4) 0.010(3) 0.016(3) 0.013(3)
C50 0.043(5) 0.025(4) 0.029(4) 0.002(3) -0.002(3) 0.016(4)
C32 0.026(4) 0.023(4) 0.022(3) 0.007(3) 0.006(3) 0.003(3)
C41 0.031(4) 0.035(4) 0.027(4) 0.000(3) 0.011(3) 0.002(4)
C29 0.031(4) 0.025(4) 0.031(4) 0.001(3) 0.006(3) 0.012(3)
C21 0.022(4) 0.039(5) 0.039(4) 0.007(3) 0.004(3) 0.009(4)
C27 0.057(6) 0.037(5) 0.035(4) -0.010(3) 0.014(4) 0.014(4)
C17 0.042(5) 0.042(5) 0.032(4) -0.002(3) 0.010(3) 0.004(4)
C43 0.043(5) 0.023(4) 0.034(4) 0.007(3) 0.012(3) 0.009(4)
C2 0.033(5) 0.020(4) 0.036(4) -0.005(3) 0.004(3) -0.003(3)
C51 0.045(5) 0.031(4) 0.046(5) 0.008(3) 0.004(4) 0.023(4)
C8 0.060(7) 0.046(6) 0.062(6) 0.017(4) 0.037(5) 0.015(5)
C16 0.035(5) 0.035(4) 0.035(4) -0.003(3) 0.017(3) -0.001(4)
C11 0.034(5) 0.059(6) 0.050(5) 0.010(4) 0.019(4) 0.015(5)
C44 0.076(7) 0.035(5) 0.030(4) 0.003(3) 0.020(4) 0.023(5)
C24 0.071(7) 0.035(5) 0.043(5) -0.009(4) 0.031(4) 0.010(5)
C9 0.044(5) 0.042(5) 0.044(5) 0.003(4) 0.016(4) 0.005(4)
C1 0.064(6) 0.026(4) 0.044(5) -0.003(3) 0.017(4) 0.010(4)
C53 0.035(5) 0.041(5) 0.047(5) 0.010(4) 0.010(4) 0.019(4)
C20 0.030(5) 0.044(5) 0.050(5) 0.003(4) 0.017(3) 0.018(4)
C3 0.050(6) 0.045(5) 0.043(5) 0.005(4) -0.005(4) -0.003(5)
C15 0.039(5) 0.046(5) 0.030(4) 0.003(3) 0.008(3) 0.009(4)
C6 0.034(5) 0.061(7) 0.060(6) -0.015(5) 0.018(4) -0.016(5)
C14 0.030(5) 0.043(5) 0.047(5) 0.005(4) 0.008(3) 0.012(4)
C5 0.035(5) 0.025(4) 0.037(4) 0.001(3) 0.010(3) -0.002(4)
C23 0.092(9) 0.052(6) 0.039(5) -0.009(4) 0.001(5) 0.022(6)
C26 0.134(13) 0.045(7) 0.072(7) -0.021(5) 0.039(8) -0.005(7)
C12 0.056(7) 0.085(9) 0.072(7) 0.029(6) 0.034(6) 0.031(6)
C10 0.061(7) 0.053(6) 0.061(6) 0.015(4) 0.041(5) 0.023(5)
C49 0.079(8) 0.062(6) 0.035(4) 0.001(4) -0.001(4) 0.048(6)
C4 0.076(7) 0.025(4) 0.037(4) 0.004(3) 0.009(4) 0.006(4)
C28 0.126(12) 0.065(8) 0.071(7) 0.011(5) 0.017(7) 0.070(8)
C13 0.068(8) 0.065(7) 0.038(5) -0.005(4) -0.006(4) 0.037(6)
C18 0.034(5) 0.055(6) 0.066(6) -0.017(5) 0.016(4) 0.015(5)
Cl2 0.079(2) 0.098(2) 0.0732(18) 0.0256(16) 0.0160(15) 0.0203(19)
Cl1 0.084(3) 0.080(2) 0.116(3) 0.0263(19) 0.001(2) 0.029(2)
C54 0.052(7) 0.106(10) 0.069(7) 0.017(6) 0.016(5) 0.021(7)

loop_
_atom_type_symbol
_atom_type_description
_atom_type_scat_dispersion_real
_atom_type_scat_dispersion_imag
_atom_type_scat_source
C C 0.0033 0.0016 'International Tables Vol C Tables 4.2.6.8 and 6.1.1.4'
H H 0.0000 0.0000 'International Tables Vol C Tables 4.2.6.8 and 6.1.1.4'
Cl Cl 0.1484 0.1585 'International Tables Vol C Tables 4.2.6.8 and 6.1.1.4'
Co Co 0.3494 0.9721 'International Tables Vol C Tables 4.2.6.8 and 6.1.1.4'
Dy Dy -0.1892 4.4098 'International Tables Vol C Tables 4.2.6.8 and 6.1.1.4'
F F 0.0171 0.0103 'International Tables Vol C Tables 4.2.6.8 and 6.1.1.4'
N N 0.0061 0.0033 'International Tables Vol C Tables 4.2.6.8 and 6.1.1.4'
O O 0.0106 0.0060 'International Tables Vol C Tables 4.2.6.8 and 6.1.1.4'

loop_
_geom_angle_atom_site_label_1
_geom_angle_atom_site_label_2
_geom_angle_atom_site_label_3
_geom_angle
O3 Dy1 O9 143.65(19)
O3 Dy1 O2 82.74(18)
O3 Dy1 O6 89.86(19)
O3 Dy1 O4 71.75(19)
O3 Dy1 O7 85.76(18)
O3 Dy1 O8 143.22(19)
O3 Dy1 O5 71.8(2)
O9 Dy1 O2 83.47(17)
O9 Dy1 O4 72.10(18)
O9 Dy1 O8 72.55(18)
O9 Dy1 O5 136.92(19)
O6 Dy1 O9 83.03(17)
O6 Dy1 O2 145.78(18)
O6 Dy1 O4 72.55(19)
O6 Dy1 O7 141.73(18)
O6 Dy1 O8 89.21(19)
O6 Dy1 O5 71.22(17)
O4 Dy1 O2 73.40(18)
O7 Dy1 O9 120.85(16)
O7 Dy1 O2 71.19(17)
O7 Dy1 O4 139.98(19)
O7 Dy1 O8 72.76(18)
O7 Dy1 O5 71.32(17)
O8 Dy1 O2 116.22(17)
O8 Dy1 O4 141.78(18)
O8 Dy1 O5 73.16(19)
O5 Dy1 O2 135.70(17)
O5 Dy1 O4 127.72(18)
O13 Co1 O14 85.9(2)
O13 Co1 N7 89.3(2)
O13 Co1 N6 97.9(2)
O14 Co1 N7 174.9(2)
O14 Co1 N6 105.7(2)
O12 Co1 O13 172.9(2)
O12 Co1 O14 87.1(2)
O12 Co1 N7 97.8(2)
O12 Co1 N6 84.0(2)
O11 Co1 O13 91.5(2)
O11 Co1 O14 87.7(2)
O11 Co1 O12 88.19(19)
O11 Co1 N7 90.8(2)
O11 Co1 N6 164.1(2)
N7 Co1 N6 76.6(2)
C50 O13 Co1 123.1(5)
C52 O14 Co1 124.1(5)
C9 O3 Dy1 134.2(5)
N3 O9 Dy1 138.6(4)
N2 O2 Dy1 136.3(4)
C16 O6 Dy1 135.7(5)
C47 O12 Co1 125.3(5)
C45 O11 Co1 125.4(4)
C11 O4 Dy1 130.9(5)
C19 O7 Dy1 130.2(5)
C21 O8 Dy1 131.5(5)
C14 O5 Dy1 136.2(5)
N6 N5 C34 123.4(5)
N6 N5 C36 110.4(6)
C36 N5 C34 126.0(6)
O2 N2 C7 126.7(6)
O2 N2 C5 120.2(5)
C7 N2 C5 112.9(6)
C39 N7 Co1 116.3(5)
C43 N7 Co1 126.1(5)
C43 N7 C39 117.5(6)
N5 N6 Co1 139.0(5)
C38 N6 Co1 114.4(4)
C38 N6 N5 106.3(5)
O1 N1 C7 125.6(6)
O1 N1 C2 121.3(6)
C7 N1 C2 112.6(6)
O9 N3 C29 127.1(6)
O9 N3 C24 119.4(6)
C29 N3 C24 113.2(6)
O10 N4 C29 126.7(6)
O10 N4 C27 121.9(6)
C29 N4 C27 111.0(6)
H25A C25 H25B 109.5
H25A C25 H25C 109.5
H25B C25 H25C 109.5
C24 C25 H25A 109.5
C24 C25 H25B 109.5
C24 C25 H25C 109.5
O11 C45 C46 128.2(7)
O11 C45 C44 112.7(6)
C46 C45 C44 119.1(7)
O12 C47 C46 128.9(7)
O12 C47 C48 114.0(6)
C46 C47 C48 116.7(7)
C30 C31 H31 120.2
C30 C31 C32 119.6(7)
C32 C31 H31 120.2
N2 C7 N1 109.2(6)
N2 C7 C32 125.5(6)
N1 C7 C32 125.4(6)
N6 C38 C39 118.7(6)
N6 C38 C37 111.0(6)
C37 C38 C39 130.4(7)
O7 C19 C20 128.5(7)
O7 C19 C18 113.2(7)
C20 C19 C18 118.2(7)
C33 C34 N5 117.7(6)
C35 C34 N5 120.2(6)
C35 C34 C33 122.1(7)
C31 C30 C35 120.8(6)
C31 C30 C29 117.2(6)
C35 C30 C29 121.7(7)
N5 C36 H36 125.9
C37 C36 N5 108.3(6)
C37 C36 H36 125.9
C45 C46 H46 118.9
C47 C46 C45 122.3(7)
C47 C46 H46 118.9
C34 C33 H33 120.5
C32 C33 C34 119.0(6)
C32 C33 H33 120.5
N7 C39 C38 113.9(6)
N7 C39 C40 122.8(6)
C40 C39 C38 123.3(6)
O14 C52 C51 128.2(8)
O14 C52 C53 113.1(6)
C51 C52 C53 118.7(7)
C34 C35 C30 117.9(7)
C34 C35 H35 121.0
C30 C35 H35 121.0
F18 C22 C21 110.8(7)
F16 C22 F18 109.5(9)
F16 C22 F17 106.6(9)
F16 C22 C21 113.3(7)
F17 C22 F18 105.7(8)
F17 C22 C21 110.5(8)
C39 C40 H40 121.1
C39 C40 C41 117.8(7)
C41 C40 H40 121.1
F23 C48 F24 106.2(7)
F23 C48 C47 112.9(7)
F24 C48 C47 111.5(7)
F22 C48 F23 108.9(7)
F22 C48 F24 106.9(8)
F22 C48 C47 110.1(7)
C41 C42 H42 120.2
C41 C42 C43 119.5(7)
C43 C42 H42 120.2
C38 C37 H37 128.0
C36 C37 C38 104.1(7)
C36 C37 H37 128.0
O13 C50 C51 129.6(7)
O13 C50 C49 112.7(7)
C51 C50 C49 117.7(8)
C31 C32 C7 118.9(6)
C33 C32 C31 120.1(7)
C33 C32 C7 121.0(6)
C40 C41 H41 120.2
C42 C41 C40 119.6(7)
C42 C41 H41 120.2
N3 C29 N4 109.0(6)
N3 C29 C30 125.7(7)
N4 C29 C30 125.2(7)
O8 C21 C22 113.1(7)
O8 C21 C20 127.6(8)
C20 C21 C22 119.3(7)
N4 C27 C24 101.0(6)
N4 C27 C28 105.2(7)
C24 C27 C28 111.6(9)
C26 C27 N4 109.3(8)
C26 C27 C24 119.8(8)
C26 C27 C28 108.7(9)
F12 C17 C16 111.4(6)
F11 C17 F12 107.3(7)
F11 C17 F10 107.4(7)
F11 C17 C16 113.8(8)
F10 C17 F12 106.5(7)
F10 C17 C16 110.1(7)
N7 C43 C42 122.7(7)
N7 C43 H43 118.6
C42 C43 H43 118.6
N1 C2 C1 108.3(7)
N1 C2 C3 106.9(6)
N1 C2 C5 101.4(5)
C1 C2 C5 115.3(6)
C3 C2 C1 110.0(7)
C3 C2 C5 114.2(7)
C52 C51 H51 119.4
C50 C51 C52 121.3(8)
C50 C51 H51 119.4
F2 C8 F3 107.3(9)
F2 C8 F1 107.5(9)
F2 C8 C9 113.1(8)
F3 C8 C9 111.3(7)
F1 C8 F3 105.2(8)
F1 C8 C9 112.0(9)
O6 C16 C17 112.0(7)
O6 C16 C15 128.8(7)
C15 C16 C17 119.1(7)
O4 C11 C12 117.5(8)
O4 C11 C10 127.0(8)
C10 C11 C12 115.4(8)
F21 C44 F20 106.3(7)
F21 C44 F19 106.1(8)
F21 C44 C45 115.3(7)
F20 C44 C45 110.5(8)
F19 C44 F20 107.2(8)
F19 C44 C45 110.9(7)
N3 C24 C27 101.1(6)
N3 C24 C23 107.5(7)
C25 C24 N3 110.0(8)
C25 C24 C27 118.5(9)
C25 C24 C23 108.7(9)
C23 C24 C27 110.4(9)
O3 C9 C8 113.3(8)
O3 C9 C10 127.3(9)
C10 C9 C8 119.4(8)
C2 C1 H1A 109.5
C2 C1 H1B 109.5
C2 C1 H1C 109.5
H1A C1 H1B 109.5
H1A C1 H1C 109.5
H1B C1 H1C 109.5
F28 C53 C52 113.2(6)
F29 C53 F28 106.7(6)
F29 C53 F30 107.9(7)
F29 C53 C52 111.3(7)
F30 C53 F28 106.4(7)
F30 C53 C52 111.1(6)
C19 C20 H20 119.4
C21 C20 C19 121.2(7)
C21 C20 H20 119.4
C2 C3 H3A 109.5
C2 C3 H3B 109.5
C2 C3 H3C 109.5
H3A C3 H3B 109.5
H3A C3 H3C 109.5
H3B C3 H3C 109.5
C16 C15 H15 120.1
C16 C15 C14 119.8(7)
C14 C15 H15 120.1
H6A C6 H6B 109.5
H6A C6 H6C 109.5
H6B C6 H6C 109.5
C5 C6 H6A 109.5
C5 C6 H6B 109.5
C5 C6 H6C 109.5
O5 C14 C15 125.4(8)
O5 C14 C13 115.5(7)
C15 C14 C13 119.0(7)
N2 C5 C2 101.3(5)
N2 C5 C4 106.0(6)
C6 C5 N2 109.4(7)
C6 C5 C2 116.0(7)
C6 C5 C4 110.1(7)
C4 C5 C2 113.2(7)
C24 C23 H23A 109.5
C24 C23 H23B 109.5
C24 C23 H23C 109.5
H23A C23 H23B 109.5
H23A C23 H23C 109.5
H23B C23 H23C 109.5
C27 C26 H26A 109.5
C27 C26 H26B 109.5
C27 C26 H26C 109.5
H26A C26 H26B 109.5
H26A C26 H26C 109.5
H26B C26 H26C 109.5
F4 C12 F6 107.9(11)
F4 C12 F5 105.4(12)
F4 C12 C11 112.3(10)
F6 C12 C11 114.0(9)
F5 C12 F6 104.8(10)
F5 C12 C11 111.8(9)
C11 C10 H10 119.5
C9 C10 C11 121.0(8)
C9 C10 H10 119.5
F27 C49 F25 104.8(8)
F27 C49 C50 111.8(7)
F25 C49 C50 111.0(9)
F26 C49 F27 106.5(9)
F26 C49 F25 108.0(8)
F26 C49 C50 114.2(8)
C5 C4 H4A 109.5
C5 C4 H4B 109.5
C5 C4 H4C 109.5
H4A C4 H4B 109.5
H4A C4 H4C 109.5
H4B C4 H4C 109.5
C27 C28 H28A 109.5
C27 C28 H28B 109.5
C27 C28 H28C 109.5
H28A C28 H28B 109.5
H28A C28 H28C 109.5
H28B C28 H28C 109.5
F8 C13 C14 113.0(8)
F9 C13 F8 105.7(8)
F9 C13 C14 110.8(9)
F7 C13 F8 107.6(9)
F7 C13 F9 108.8(10)
F7 C13 C14 110.8(8)
F15 C18 F13 109.2(8)
F15 C18 C19 112.5(8)
F13 C18 C19 110.3(8)
F14 C18 F15 106.8(9)
F14 C18 F13 107.7(9)
F14 C18 C19 110.2(7)
Cl2 C54 Cl1 112.2(6)
Cl2 C54 H54A 109.2
Cl2 C54 H54B 109.2
Cl1 C54 H54A 109.2
Cl1 C54 H54B 109.2
H54A C54 H54B 107.9

loop_
_geom_bond_atom_site_label_1
_geom_bond_atom_site_label_2
_geom_bond_distance
Dy1 O3 2.306(5)
Dy1 O9 2.344(5)
Dy1 O2 2.416(5)
Dy1 O6 2.318(5)
Dy1 O4 2.402(5)
Dy1 O7 2.337(5)
Dy1 O8 2.364(6)
Dy1 O5 2.379(5)
Co1 O13 2.072(5)
Co1 O14 2.078(5)
Co1 O12 2.070(5)
Co1 O11 2.050(5)
Co1 N7 2.125(6)
Co1 N6 2.147(6)
F4 C12 1.263(14)
F12 C17 1.347(10)
F28 C53 1.352(9)
F11 C17 1.317(10)
F23 C48 1.316(9)
F21 C44 1.324(10)
F29 C53 1.328(10)
F30 C53 1.338(9)
F20 C44 1.355(12)
F15 C18 1.318(11)
F10 C17 1.334(10)
F18 C22 1.324(11)
F27 C49 1.333(10)
F8 C13 1.323(11)
F13 C18 1.322(11)
F2 C8 1.300(11)
F3 C8 1.349(11)
F24 C48 1.350(10)
F19 C44 1.333(10)
F14 C18 1.315(12)
F9 C13 1.303(14)
F16 C22 1.295(11)
F1 C8 1.317(12)
F17 C22 1.318(11)
F22 C48 1.301(11)
F7 C13 1.295(11)
F25 C49 1.337(13)
F6 C12 1.337(12)
F26 C49 1.318(12)
F5 C12 1.308(14)
O13 C50 1.267(10)
O14 C52 1.238(9)
O3 C9 1.267(10)
O9 N3 1.319(8)
O2 N2 1.290(7)
O6 C16 1.256(9)
O12 C47 1.237(9)
O11 C45 1.272(9)
O4 C11 1.237(10)
O7 C19 1.267(9)
O8 C21 1.272(9)
O10 N4 1.266(8)
O1 N1 1.270(8)
O5 C14 1.231(9)
N5 N6 1.345(8)
N5 C34 1.429(9)
N5 C36 1.361(9)
N2 C7 1.344(9)
N2 C5 1.510(9)
N7 C39 1.358(9)
N7 C43 1.354(9)
N6 C38 1.320(9)
N1 C7 1.354(9)
N1 C2 1.507(10)
N3 C29 1.322(9)
N3 C24 1.506(9)
N4 C29 1.363(10)
N4 C27 1.526(9)
C25 H25A 0.9600
C25 H25B 0.9600
C25 H25C 0.9600
C25 C24 1.501(14)
C45 C46 1.395(10)
C45 C44 1.506(10)
C47 C46 1.392(10)
C47 C48 1.548(10)
C31 H31 0.9300
C31 C30 1.391(10)
C31 C32 1.400(10)
C7 C32 1.469(10)
C38 C39 1.462(10)
C38 C37 1.418(10)
C19 C20 1.381(12)
C19 C18 1.542(11)
C34 C33 1.396(10)
C34 C35 1.386(10)
C30 C35 1.393(10)
C30 C29 1.485(9)
C36 H36 0.9300
C36 C37 1.359(11)
C46 H46 0.9300
C33 H33 0.9300
C33 C32 1.375(10)
C39 C40 1.387(10)
C52 C51 1.389(11)
C52 C53 1.540(11)
C35 H35 0.9300
C22 C21 1.542(12)
C40 H40 0.9300
C40 C41 1.402(10)
C42 H42 0.9300
C42 C41 1.367(11)
C42 C43 1.371(11)
C37 H37 0.9300
C50 C51 1.374(11)
C50 C49 1.524(11)
C41 H41 0.9300
C21 C20 1.378(11)
C27 C24 1.541(12)
C27 C26 1.480(15)
C27 C28 1.545(14)
C17 C16 1.546(11)
C43 H43 0.9300
C2 C1 1.524(11)
C2 C3 1.515(11)
C2 C5 1.571(10)
C51 H51 0.9300
C8 C9 1.512(13)
C16 C15 1.378(12)
C11 C12 1.514(13)
C11 C10 1.424(13)
C24 C23 1.529(14)
C9 C10 1.363(13)
C1 H1A 0.9600
C1 H1B 0.9600
C1 H1C 0.9600
C20 H20 0.9300
C3 H3A 0.9600
C3 H3B 0.9600
C3 H3C 0.9600
C15 H15 0.9300
C15 C14 1.429(11)
C6 H6A 0.9600
C6 H6B 0.9600
C6 H6C 0.9600
C6 C5 1.496(12)
C14 C13 1.519(12)
C5 C4 1.555(11)
C23 H23A 0.9600
C23 H23B 0.9600
C23 H23C 0.9600
C26 H26A 0.9600
C26 H26B 0.9600
C26 H26C 0.9600
C10 H10 0.9300
C4 H4A 0.9600
C4 H4B 0.9600
C4 H4C 0.9600
C28 H28A 0.9600
C28 H28B 0.9600
C28 H28C 0.9600
Cl2 C54 1.750(12)
Cl1 C54 1.765(13)
C54 H54A 0.9700
C54 H54B 0.9700

loop_
_geom_torsion_atom_site_label_1
_geom_torsion_atom_site_label_2
_geom_torsion_atom_site_label_3
_geom_torsion_atom_site_label_4
_geom_torsion
Dy1 O3 C9 C8 -160.5(6)
Dy1 O3 C9 C10 19.6(15)
Dy1 O9 N3 C29 67.6(9)
Dy1 O9 N3 C24 -105.4(7)
Dy1 O2 N2 C7 -62.2(9)
Dy1 O2 N2 C5 112.6(7)
Dy1 O6 C16 C17 -165.1(5)
Dy1 O6 C16 C15 11.6(14)
Dy1 O4 C11 C12 160.0(7)
Dy1 O4 C11 C10 -22.1(15)
Dy1 O7 C19 C20 -27.4(11)
Dy1 O7 C19 C18 157.0(5)
Dy1 O8 C21 C22 -163.0(5)
Dy1 O8 C21 C20 15.7(11)
Dy1 O5 C14 C15 -16.8(14)
Dy1 O5 C14 C13 166.2(7)
Co1 O13 C50 C51 -13.7(12)
Co1 O13 C50 C49 168.3(6)
Co1 O14 C52 C51 22.0(11)
Co1 O14 C52 C53 -158.3(5)
Co1 O12 C47 C46 -10.8(11)
Co1 O12 C47 C48 176.1(5)
Co1 O11 C45 C46 3.5(12)
Co1 O11 C45 C44 -177.5(5)
Co1 N7 C39 C38 -0.4(7)
Co1 N7 C39 C40 -179.8(5)
Co1 N7 C43 C42 178.5(6)
Co1 N6 C38 C39 -4.4(8)
Co1 N6 C38 C37 174.8(5)
F12 C17 C16 O6 -49.9(9)
F12 C17 C16 C15 133.0(8)
F11 C17 C16 O6 -171.3(7)
F11 C17 C16 C15 11.6(11)
F10 C17 C16 O6 68.1(9)
F10 C17 C16 C15 -109.0(9)
F18 C22 C21 O8 -50.3(10)
F18 C22 C21 C20 130.9(8)
F2 C8 C9 O3 178.6(10)
F2 C8 C9 C10 -1.5(15)
F3 C8 C9 O3 -60.5(11)
F3 C8 C9 C10 119.4(10)
F16 C22 C21 O8 -173.9(8)
F16 C22 C21 C20 7.2(12)
F1 C8 C9 O3 56.9(11)
F1 C8 C9 C10 -123.1(10)
F17 C22 C21 O8 66.5(9)
F17 C22 C21 C20 -112.3(9)
O13 C50 C51 C52 -5.6(14)
O13 C50 C49 F27 53.5(12)
O13 C50 C49 F25 -63.1(9)
O13 C50 C49 F26 174.6(9)
O14 C52 C51 C50 1.0(14)
O14 C52 C53 F28 -175.6(7)
O14 C52 C53 F29 64.2(9)
O14 C52 C53 F30 -56.0(9)
O3 C9 C10 C11 3.6(16)
O9 N3 C29 N4 179.3(6)
O9 N3 C29 C30 -4.3(12)
O9 N3 C24 C25 -41.5(11)
O9 N3 C24 C27 -167.6(6)
O9 N3 C24 C23 76.7(9)
O2 N2 C7 N1 -179.9(6)
O2 N2 C7 C32 0.8(11)
O2 N2 C5 C2 171.4(6)
O2 N2 C5 C6 48.5(9)
O2 N2 C5 C4 -70.2(8)
O6 C16 C15 C14 0.0(14)
O12 C47 C46 C45 -1.1(13)
O12 C47 C48 F23 -30.9(10)
O12 C47 C48 F24 -150.4(7)
O12 C47 C48 F22 91.2(9)
O11 C45 C46 C47 5.2(13)
O11 C45 C44 F21 -170.6(7)
O11 C45 C44 F20 68.7(8)
O11 C45 C44 F19 -50.0(11)
O4 C11 C12 F4 89.2(14)
O4 C11 C12 F6 -147.7(10)
O4 C11 C12 F5 -29.1(14)
O4 C11 C10 C9 -1.3(17)
O7 C19 C20 C21 2.2(13)
O7 C19 C18 F15 -176.9(8)
O7 C19 C18 F13 60.9(10)
O7 C19 C18 F14 -57.8(10)
O8 C21 C20 C19 3.9(13)
O10 N4 C29 N3 179.9(7)
O10 N4 C29 C30 3.5(12)
O10 N4 C27 C24 -168.7(7)
O10 N4 C27 C26 -41.5(11)
O10 N4 C27 C28 75.1(10)
O1 N1 C7 N2 178.4(7)
O1 N1 C7 C32 -2.3(12)
O1 N1 C2 C1 52.0(9)
O1 N1 C2 C3 -66.4(9)
O1 N1 C2 C5 173.7(7)
O5 C14 C13 F8 -166.6(8)
O5 C14 C13 F9 75.1(10)
O5 C14 C13 F7 -45.8(14)
N5 N6 C38 C39 -179.0(6)
N5 N6 C38 C37 0.3(8)
N5 C34 C33 C32 -178.1(6)
N5 C34 C35 C30 179.5(6)
N5 C36 C37 C38 -0.7(9)
N2 C7 C32 C31 -27.0(10)
N2 C7 C32 C33 152.8(7)
N7 C39 C40 C41 1.1(10)
N6 N5 C34 C33 125.1(7)
N6 N5 C34 C35 -56.3(9)
N6 N5 C36 C37 1.0(9)
N6 C38 C39 N7 3.3(9)
N6 C38 C39 C40 -177.3(6)
N6 C38 C37 C36 0.3(9)
N1 C7 C32 C31 153.8(7)
N1 C7 C32 C33 -26.4(11)
N1 C2 C5 N2 14.8(7)
N1 C2 C5 C6 133.1(8)
N1 C2 C5 C4 -98.2(7)
N4 C27 C24 N3 -20.2(8)
N4 C27 C24 C25 -140.4(8)
N4 C27 C24 C23 93.3(8)
C31 C30 C35 C34 -3.3(10)
C31 C30 C29 N3 25.7(10)
C31 C30 C29 N4 -158.5(7)
C7 N2 C5 C2 -13.0(8)
C7 N2 C5 C6 -136.0(7)
C7 N2 C5 C4 105.3(7)
C7 N1 C2 C1 -135.6(7)
C7 N1 C2 C3 106.0(7)
C7 N1 C2 C5 -13.9(8)
C38 C39 C40 C41 -178.3(6)
C34 N5 N6 Co1 10.7(11)
C34 N5 N6 C38 -176.8(6)
C34 N5 C36 C37 176.9(7)
C34 C33 C32 C31 0.6(10)
C34 C33 C32 C7 -179.2(6)
C30 C31 C32 C7 174.1(6)
C30 C31 C32 C33 -5.7(10)
C36 N5 N6 Co1 -173.2(6)
C36 N5 N6 C38 -0.8(8)
C36 N5 C34 C33 -50.3(10)
C36 N5 C34 C35 128.3(8)
C46 C45 C44 F21 8.4(12)
C46 C45 C44 F20 -112.2(8)
C46 C45 C44 F19 129.1(9)
C46 C47 C48 F23 155.2(7)
C46 C47 C48 F24 35.7(10)
C46 C47 C48 F22 -82.8(9)
C33 C34 C35 C30 -2.0(10)
C39 N7 C43 C42 -2.1(11)
C39 C38 C37 C36 179.4(7)
C39 C40 C41 C42 -1.7(11)
C35 C34 C33 C32 3.3(10)
C35 C30 C29 N3 -148.7(7)
C35 C30 C29 N4 27.2(11)
C22 C21 C20 C19 -177.5(7)
C48 C47 C46 C45 171.8(7)
C37 C38 C39 N7 -175.8(7)
C37 C38 C39 C40 3.6(12)
C32 C31 C30 C35 7.1(10)
C32 C31 C30 C29 -167.3(6)
C41 C42 C43 N7 1.5(12)
C29 N3 C24 C25 144.6(8)
C29 N3 C24 C27 18.5(9)
C29 N3 C24 C23 -97.3(8)
C29 N4 C27 C24 18.4(9)
C29 N4 C27 C26 145.6(8)
C29 N4 C27 C28 -97.8(9)
C29 C30 C35 C34 170.9(6)
C27 N4 C29 N3 -7.7(9)
C27 N4 C29 C30 175.9(7)
C17 C16 C15 C14 176.6(8)
C43 N7 C39 C38 -179.8(6)
C43 N7 C39 C40 0.8(10)
C43 C42 C41 C40 0.5(11)
C2 N1 C7 N2 6.4(9)
C2 N1 C7 C32 -174.3(7)
C51 C52 C53 F28 4.1(11)
C51 C52 C53 F29 -116.1(8)
C51 C52 C53 F30 123.7(8)
C51 C50 C49 F27 -124.7(9)
C51 C50 C49 F25 118.7(9)
C51 C50 C49 F26 -3.7(13)
C8 C9 C10 C11 -176.3(9)
C16 C15 C14 O5 2.6(14)
C16 C15 C14 C13 179.5(9)
C44 C45 C46 C47 -173.7(8)
C24 N3 C29 N4 -7.4(9)
C24 N3 C29 C30 169.0(7)
C1 C2 C5 N2 131.5(7)
C1 C2 C5 C6 -110.3(9)
C1 C2 C5 C4 18.4(10)
C53 C52 C51 C50 -178.6(7)
C20 C19 C18 F15 7.0(12)
C20 C19 C18 F13 -115.3(9)
C20 C19 C18 F14 126.0(9)
C3 C2 C5 N2 -99.7(7)
C3 C2 C5 C6 18.6(10)
C3 C2 C5 C4 147.2(7)
C15 C14 C13 F8 16.2(14)
C15 C14 C13 F9 -102.1(10)
C15 C14 C13 F7 137.0(10)
C5 N2 C7 N1 4.9(8)
C5 N2 C7 C32 -174.4(7)
C26 C27 C24 N3 -140.2(9)
C26 C27 C24 C25 99.6(12)
C26 C27 C24 C23 -26.7(12)
C12 C11 C10 C9 176.6(10)
C10 C11 C12 F4 -89.0(13)
C10 C11 C12 F6 34.1(15)
C10 C11 C12 F5 152.8(10)
C49 C50 C51 C52 172.3(8)
C28 C27 C24 N3 91.1(8)
C28 C27 C24 C25 -29.0(11)
C28 C27 C24 C23 -155.3(8)
C18 C19 C20 C21 177.7(8)
